data_7009886
loop_
_publ_author_name
'Caneschi, Andrea'
'Gatteschi, Dante'
'Lalioti, Nikolia'
'Sangregorio, Claudio'
'Sessoli, Roberta'

_publ_section_title
;
 Supramolecular interactions and magnetism of metal--radical
 chains&#x200A;&#x2020;
;
_journal_issue 21
_journal_name_full 'Journal of the Chemical Society, Dalton Transactions'
_journal_page_first 3907
_journal_paper_doi 10.1039/b004244g
_journal_year 2000
_chemical_formula_sum 'C24 H21 Co F12 N2 O6'
_chemical_formula_weight 720.36
_chemical_name_systematic
;
 ?
;
_space_group_IT_number 145
_symmetry_cell_setting trigonal
_symmetry_space_group_name_Hall 'P 32'
_symmetry_space_group_name_H-M 'P 32'
_atom_sites_solution_hydrogens geom
_atom_sites_solution_primary direct
_atom_sites_solution_secondary difmap
_audit_creation_method SHELXL
_cell_angle_alpha 90.03(3)
_cell_angle_beta 90.03(2)
_cell_angle_gamma 119.95(2)
_cell_formula_units_Z 3
_cell_length_a 11.2490(10)
_cell_length_b 11.254(4)
_cell_length_c 20.307(6)
_cell_measurement_reflns_used 25
_cell_measurement_temperature 293(2)
_cell_measurement_theta_max 12.21
_cell_measurement_theta_min 9.45
_cell_volume 2227.5(11)
_computing_structure_refinement 'SHELXL-93 (Sheldrick, 1993)'
_computing_structure_solution 'SIR92 (Giacovazzo, 1992)'
_diffrn_ambient_temperature 293(2)
_diffrn_measurement_device 'enraf nonius cad4 diffractometer'
_diffrn_measurement_method omega-2theta
_diffrn_radiation_monochromator graphite
_diffrn_radiation_source 'fine-focus sealed tube'
_diffrn_radiation_type MoKa
_diffrn_radiation_wavelength 0.71069
_diffrn_reflns_av_R_equivalents 0.0714
_diffrn_reflns_av_sigmaI/netI 0.0328
_diffrn_reflns_limit_h_max 12
_diffrn_reflns_limit_h_min 0
_diffrn_reflns_limit_k_max 12
_diffrn_reflns_limit_k_min 0
_diffrn_reflns_limit_l_max 25
_diffrn_reflns_limit_l_min -25
_diffrn_reflns_number 3714
_diffrn_reflns_theta_max 27.00
_diffrn_reflns_theta_min 2.89
_diffrn_standards_decay_% 0
_diffrn_standards_interval_time 3600
_diffrn_standards_number 40
_exptl_absorpt_coefficient_mu 0.694
_exptl_absorpt_correction_T_max none
_exptl_absorpt_correction_T_min none
_exptl_absorpt_correction_type psi-scan
_exptl_crystal_colour blue-green
_exptl_crystal_density_diffrn 1.611
_exptl_crystal_description 'needle with an hexagonal base '
_exptl_crystal_F_000 1086
_exptl_crystal_size_max 0.9
_exptl_crystal_size_min 0.2
_refine_diff_density_max .368
_refine_diff_density_min -.503
_refine_diff_density_rms .074
_refine_ls_abs_structure_details 'Flack H D (1983), Acta Cryst. A39, 876-881'
_refine_ls_abs_structure_Flack -0.01(2)
_refine_ls_extinction_method none
_refine_ls_goodness_of_fit_all 1.067
_refine_ls_goodness_of_fit_obs 1.047
_refine_ls_matrix_type full
_refine_ls_number_parameters 411
_refine_ls_number_reflns 3706
_refine_ls_number_restraints 1
_refine_ls_restrained_S_all 1.108
_refine_ls_restrained_S_obs 1.047
_refine_ls_R_factor_all 0.0675
_refine_ls_R_factor_obs 0.0515
_refine_ls_shift/esd_max 0.404
_refine_ls_shift/esd_mean 0.073
_refine_ls_structure_factor_coef Fsqd
_refine_ls_weighting_details 'w=1/[s^2^(Fo^2^)+( 0.0931P)^2^+0.6986P] where P=(Fo^2^+2Fc^2^)/3'
_refine_ls_weighting_scheme calc
_refine_ls_wR_factor_all 0.1556
_refine_ls_wR_factor_obs 0.1349
_reflns_number_observed 3179
_reflns_number_total 3711
_reflns_observed_criterion >2sigma(I)
_cod_data_source_file b004244g.txt
_cod_data_source_block 2
_cod_depositor_comments
;
The following automatic conversions were performed:

'_refine_ls_weighting_scheme' value 'calc w=1/[s^2^(Fo^2^)+(
0.0931P)^2^+0.6986P] where P=(Fo^2^+2Fc^2^)/3' was changed to 'calc'.
New tag '_refine_ls_weighting_details' was created. The value of the
new tag was set to 'w=1/[s^2^(Fo^2^)+( 0.0931P)^2^+0.6986P] where
P=(Fo^2^+2Fc^2^)/3'.

Automatic conversion script
Id: cif_fix_values 3143 2015-03-26 13:38:13Z robertas 
;
_cod_original_cell_volume 2227.5(10)
_cod_original_sg_symbol_H-M P31
_cod_database_code 7009886

loop_
_symmetry_equiv_pos_as_xyz
'x, y, z'
'-y, x-y, z+2/3'
'-x+y, -x, z+1/3'

loop_
_atom_site_aniso_label
_atom_site_aniso_U_11
_atom_site_aniso_U_22
_atom_site_aniso_U_33
_atom_site_aniso_U_23
_atom_site_aniso_U_13
_atom_site_aniso_U_12
Co1 0.0475(4) 0.0506(4) 0.0288(3) 0.0024(3) -0.0007(3) 0.0308(4)
O5 0.054(2) 0.055(2) 0.026(2) -0.007(2) -0.010(2) 0.031(2)
O1 0.061(3) 0.061(3) 0.043(2) 0.006(2) -0.004(2) 0.039(2)
O4 0.048(2) 0.064(3) 0.044(2) 0.009(2) 0.007(2) 0.036(2)
O6 0.055(2) 0.052(2) 0.026(2) -0.003(2) -0.008(2) 0.024(2)
O2 0.061(3) 0.049(2) 0.043(2) 0.002(2) -0.009(2) 0.025(2)
N1 0.050(3) 0.056(3) 0.023(2) -0.005(2) -0.004(2) 0.031(2)
N2 0.045(2) 0.050(3) 0.025(2) -0.005(2) -0.004(2) 0.025(2)
O3 0.065(3) 0.060(3) 0.042(2) 0.013(2) 0.017(2) 0.031(2)
C1 0.068(4) 0.073(4) 0.041(3) 0.014(3) 0.003(3) 0.046(4)
C2 0.077(5) 0.048(3) 0.053(4) 0.009(3) -0.008(3) 0.033(3)
C3 0.055(4) 0.055(4) 0.045(3) 0.006(3) 0.004(3) 0.024(3)
C4 0.120(8) 0.080(6) 0.061(5) 0.014(4) -0.012(5) 0.068(6)
C5 0.070(5) 0.053(4) 0.078(5) -0.001(4) -0.018(4) 0.016(4)
C6 0.051(3) 0.056(4) 0.048(3) 0.000(3) 0.014(3) 0.019(3)
C7 0.059(4) 0.090(6) 0.097(6) 0.024(5) 0.028(4) 0.046(4)
C8 0.054(4) 0.072(4) 0.059(4) 0.006(3) 0.007(3) 0.042(4)
C9 0.070(5) 0.068(5) 0.089(6) 0.017(5) 0.026(5) 0.018(4)
C10 0.116(8) 0.157(11) 0.133(9) 0.065(8) 0.065(8) 0.119(9)
C11 0.051(3) 0.084(5) 0.031(3) -0.010(3) -0.002(2) 0.032(3)
C12 0.054(4) 0.088(5) 0.033(3) -0.013(3) -0.006(2) 0.044(4)
C13 0.047(3) 0.049(3) 0.023(2) -0.003(2) -0.003(2) 0.026(2)
C14 0.069(5) 0.083(6) 0.066(5) 0.016(4) 0.009(4) 0.024(4)
C15 0.074(5) 0.167(10) 0.037(3) -0.022(5) 0.000(3) 0.064(6)
C16 0.099(7) 0.105(7) 0.089(6) -0.018(5) -0.005(5) 0.077(6)
C17 0.037(3) 0.151(9) 0.053(4) -0.021(5) -0.004(3) 0.034(4)
C18 0.039(3) 0.050(3) 0.033(3) -0.006(2) -0.002(2) 0.019(2)
C19 0.052(3) 0.071(4) 0.047(3) 0.000(3) 0.003(3) 0.035(3)
C20 0.068(5) 0.107(6) 0.066(5) -0.015(4) 0.000(4) 0.058(5)
C21 0.048(4) 0.133(8) 0.059(5) -0.010(5) 0.004(3) 0.042(5)
C22 0.055(4) 0.115(7) 0.055(4) 0.021(4) 0.011(3) 0.028(5)
C23 0.048(3) 0.079(5) 0.041(3) 0.015(3) 0.004(3) 0.027(3)
C24 0.067(5) 0.174(12) 0.090(7) -0.007(7) 0.008(5) 0.063(7)
F1 0.193(7) 0.161(6) 0.045(3) 0.027(3) -0.003(3) 0.110(6)
F2 0.153(6) 0.180(7) 0.095(4) 0.029(4) -0.012(4) 0.132(6)
F3 0.214(9) 0.087(4) 0.196(9) 0.063(5) -0.099(8) 0.034(5)
F4 0.211(9) 0.060(3) 0.179(8) -0.033(4) -0.116(7) 0.052(4)
F5 0.139(6) 0.104(4) 0.065(3) -0.015(3) -0.031(3) 0.020(4)
F6 0.065(4) 0.184(8) 0.136(6) -0.037(5) -0.026(4) 0.033(4)
F7 0.137(6) 0.148(7) 0.143(6) 0.093(6) 0.054(5) 0.064(5)
F8 0.152(7) 0.136(6) 0.153(7) 0.038(5) 0.109(6) 0.064(6)
F9 0.138(6) 0.102(5) 0.127(6) 0.012(5) 0.006(5) -0.043(5)
F10 0.334(17) 0.202(10) 0.196(10) 0.008(9) 0.016(10) 0.225(12)
F11 0.219(10) 0.237(11) 0.249(11) 0.177(10) 0.137(9) 0.197(10)
F12 0.162(8) 0.230(12) 0.220(11) 0.047(9) -0.027(8) 0.146(9)

loop_
_atom_site_label
_atom_site_type_symbol
_atom_site_fract_x
_atom_site_fract_y
_atom_site_fract_z
_atom_site_U_iso_or_equiv
_atom_site_thermal_displace_type
_atom_site_occupancy
_atom_site_calc_flag
_atom_site_refinement_flags
_atom_site_disorder_group
Co1 Co 0.43852(7) 0.26286(8) 0.46806(3) 0.0396(2) Uani 1 d . .
O5 O 0.5749(4) 0.4389(4) 0.5213(2) 0.0435(9) Uani 1 d . .
O1 O 0.5105(5) 0.1496(5) 0.5120(2) 0.0513(10) Uani 1 d . .
O4 O 0.3527(4) 0.3796(5) 0.4462(2) 0.0484(10) Uani 1 d . .
O6 O 0.7569(4) 0.4199(4) 0.7222(2) 0.0455(9) Uani 1 d . .
O2 O 0.3161(5) 0.0988(5) 0.4078(2) 0.0522(11) Uani 1 d . .
N1 N 0.6612(5) 0.4487(5) 0.5658(2) 0.0407(10) Uani 1 d . .
N2 N 0.7474(5) 0.4412(5) 0.6602(2) 0.0394(9) Uani 1 d . .
O3 O 0.2850(5) 0.1700(5) 0.5404(2) 0.0560(11) Uani 1 d . .
C1 C 0.4425(8) 0.0199(8) 0.5125(3) 0.056(2) Uani 1 d . .
C2 C 0.3377(8) -0.0664(7) 0.4720(3) 0.058(2) Uani 1 d . .
H2 H 0.3009(8) -0.1603(7) 0.4775(3) 0.070 Uiso 1 calc R .
C3 C 0.2830(7) -0.0221(7) 0.4231(3) 0.0534(14) Uani 1 d . .
C4 C 0.4907(12) -0.0419(10) 0.5678(4) 0.079(2) Uani 1 d . .
C5 C 0.1670(9) -0.1311(8) 0.3819(5) 0.073(2) Uani 1 d . .
C6 C 0.1812(7) 0.1794(7) 0.5439(3) 0.056(2) Uani 1 d . .
C7 C 0.1571(8) 0.2738(10) 0.5120(5) 0.078(2) Uani 1 d . .
H7 H 0.0765(8) 0.2742(10) 0.5217(5) 0.094 Uiso 1 calc R .
C8 C 0.2451(7) 0.3672(8) 0.4668(3) 0.057(2) Uani 1 d . .
C9 C 0.0654(10) 0.0741(9) 0.5881(5) 0.083(3) Uani 1 d . .
C10 C 0.2092(13) 0.4723(15) 0.4395(7) 0.113(5) Uani 1 d . .
C11 C 0.8100(7) 0.5105(9) 0.5506(3) 0.056(2) Uani 1 d . .
C12 C 0.8553(7) 0.4592(8) 0.6117(3) 0.055(2) Uani 1 d . .
C13 C 0.6341(6) 0.4251(6) 0.6317(3) 0.0386(10) Uani 1 d . .
C14 C 0.8694(9) 0.6645(9) 0.5512(4) 0.079(2) Uani 1 d . .
H14A H 0.9649(20) 0.7089(10) 0.5399(35) 0.119 Uiso 1 calc R .
H14B H 0.8593(67) 0.6931(13) 0.5944(11) 0.119 Uiso 1 calc R .
H14C H 0.8215(50) 0.6890(12) 0.5198(26) 0.119 Uiso 1 calc R .
C15 C 0.8315(10) 0.4627(13) 0.4857(4) 0.091(3) Uani 1 d . .
H15A H 0.9277(12) 0.4974(79) 0.4789(20) 0.136 Uiso 1 calc R .
H15B H 0.7967(84) 0.4955(77) 0.4513(5) 0.136 Uiso 1 calc R .
H15C H 0.7839(77) 0.3642(13) 0.4849(16) 0.136 Uiso 1 calc R .
C16 C 0.8337(11) 0.3134(11) 0.6008(5) 0.086(3) Uani 1 d . .
H16A H 0.9054(47) 0.3188(14) 0.5732(33) 0.129 Uiso 1 calc R .
H16B H 0.7465(38) 0.2567(25) 0.5801(36) 0.129 Uiso 1 calc R .
H16C H 0.8358(83) 0.2743(34) 0.6425(6) 0.129 Uiso 1 calc R .
C17 C 0.9965(7) 0.5556(12) 0.6376(4) 0.086(3) Uani 1 d . .
H17A H 1.0632(9) 0.5706(66) 0.6044(14) 0.129 Uiso 1 calc R .
H17B H 1.0135(31) 0.5163(36) 0.6759(23) 0.129 Uiso 1 calc R .
H17C H 1.0030(26) 0.6413(29) 0.6492(36) 0.129 Uiso 1 calc R .
C18 C 0.5053(6) 0.3953(6) 0.6621(3) 0.0421(12) Uani 1 d . .
C19 C 0.4424(7) 0.4684(8) 0.6460(3) 0.0548(15) Uani 1 d . .
H19 H 0.4805(7) 0.5351(8) 0.6134(3) 0.066 Uiso 1 calc R .
C20 C 0.3232(9) 0.4457(10) 0.6770(4) 0.074(2) Uani 1 d . .
H20 H 0.2830(9) 0.4979(10) 0.6661(4) 0.089 Uiso 1 calc R .
C21 C 0.2648(8) 0.3447(12) 0.7243(4) 0.081(3) Uani 1 d . .
C22 C 0.3251(8) 0.2684(11) 0.7389(4) 0.082(3) Uani 1 d . .
H22 H 0.2842(8) 0.1990(11) 0.7701(4) 0.098 Uiso 1 calc R .
C23 C 0.4448(7) 0.2907(9) 0.7088(3) 0.058(2) Uani 1 d . .
H23 H 0.4840(7) 0.2374(9) 0.7194(3) 0.070 Uiso 1 calc R .
C24 C 0.1339(10) 0.3171(15) 0.7601(6) 0.109(4) Uani 1 d . .
H24A H 0.0561(15) 0.2412(68) 0.7397(33) 0.164 Uiso 1 calc R .
H24B H 0.1244(55) 0.3971(38) 0.7578(43) 0.164 Uiso 1 calc R .
H24C H 0.1392(48) 0.2957(106) 0.8054(14) 0.164 Uiso 1 calc R .
F1 F 0.4943(9) 0.0114(8) 0.6241(3) 0.123(2) Uani 1 d . .
F2 F 0.6186(8) -0.0134(9) 0.5571(3) 0.121(2) Uani 1 d . .
F3 F 0.4187(11) -0.1721(8) 0.5713(5) 0.184(5) Uani 1 d . .
F4 F 0.1530(10) -0.2515(6) 0.3855(4) 0.157(4) Uani 1 d . .
F5 F 0.1831(8) -0.0986(7) 0.3187(3) 0.121(2) Uani 1 d . .
F6 F 0.0504(6) -0.1403(10) 0.3981(4) 0.141(3) Uani 1 d . .
F7 F 0.1059(9) 0.0153(9) 0.6282(4) 0.146(3) Uani 1 d . .
F8 F 0.0101(9) 0.1307(8) 0.6236(4) 0.151(4) Uani 1 d . .
F9 F -0.0255(10) -0.0212(8) 0.5527(4) 0.168(4) Uani 1 d . .
F10 F 0.1955(17) 0.5429(13) 0.4856(6) 0.204(6) Uani 1 d . .
F11 F 0.2778(11) 0.5420(11) 0.3948(6) 0.198(6) Uani 1 d . .
F12 F 0.0804(11) 0.4138(13) 0.4203(6) 0.183(5) Uani 1 d . .

loop_
_atom_type_symbol
_atom_type_description
_atom_type_scat_dispersion_real
_atom_type_scat_dispersion_imag
_atom_type_scat_source
C C .0033 .0016 'International Tables Vol C Tables 4.2.6.8 and 6.1.1.4'
H H .0000 .0000 'International Tables Vol C Tables 4.2.6.8 and 6.1.1.4'
N N .0061 .0033 'International Tables Vol C Tables 4.2.6.8 and 6.1.1.4'
O O .0106 .0060 'International Tables Vol C Tables 4.2.6.8 and 6.1.1.4'
F F .0171 .0103 'International Tables Vol C Tables 4.2.6.8 and 6.1.1.4'
Co Co .3494 .9721 'International Tables Vol C Tables 4.2.6.8 and 6.1.1.4'

loop_
_geom_angle_atom_site_label_1
_geom_angle_atom_site_label_2
_geom_angle_atom_site_label_3
_geom_angle
_geom_angle_site_symmetry_1
_geom_angle_site_symmetry_3
_geom_angle_publ_flag
O1 Co1 O4 166.3(2) . . ?
O1 Co1 O2 89.8(2) . . ?
O4 Co1 O2 97.4(2) . . ?
O1 Co1 O5 91.9(2) . . ?
O4 Co1 O5 82.0(2) . . ?
O2 Co1 O5 174.4(2) . . ?
O1 Co1 O3 82.3(2) . . ?
O4 Co1 O3 86.4(2) . . ?
O2 Co1 O3 87.3(2) . . ?
O5 Co1 O3 98.1(2) . . ?
O1 Co1 O6 97.1(2) . 2_654 ?
O4 Co1 O6 94.9(2) . 2_654 ?
O2 Co1 O6 86.4(2) . 2_654 ?
O5 Co1 O6 88.1(2) . 2_654 ?
O3 Co1 O6 173.7(2) . 2_654 ?
N1 O5 Co1 127.2(3) . . ?
C1 O1 Co1 121.8(4) . . ?
C8 O4 Co1 128.0(4) . . ?
N2 O6 Co1 129.0(3) . 3_665 ?
C3 O2 Co1 121.7(4) . . ?
O5 N1 C13 125.6(5) . . ?
O5 N1 C11 121.1(4) . . ?
C13 N1 C11 112.6(5) . . ?
O6 N2 C13 124.1(5) . . ?
O6 N2 C12 121.9(4) . . ?
C13 N2 C12 112.9(4) . . ?
C6 O3 Co1 125.4(4) . . ?
O1 C1 C2 128.7(6) . . ?
O1 C1 C4 112.1(6) . . ?
C2 C1 C4 119.2(7) . . ?
C1 C2 C3 123.8(6) . . ?
O2 C3 C2 128.5(6) . . ?
O2 C3 C5 114.1(6) . . ?
C2 C3 C5 117.4(6) . . ?
F3 C4 F1 110.0(10) . . ?
F3 C4 F2 106.1(9) . . ?
F1 C4 F2 104.8(9) . . ?
F3 C4 C1 113.0(8) . . ?
F1 C4 C1 111.8(7) . . ?
F2 C4 C1 110.6(7) . . ?
F4 C5 F6 108.2(9) . . ?
F4 C5 F5 106.0(9) . . ?
F6 C5 F5 105.1(8) . . ?
F4 C5 C3 115.0(7) . . ?
F6 C5 C3 110.4(8) . . ?
F5 C5 C3 111.5(7) . . ?
O3 C6 C7 126.8(6) . . ?
O3 C6 C9 116.5(7) . . ?
C7 C6 C9 116.7(7) . . ?
C8 C7 C6 123.9(7) . . ?
O4 C8 C7 127.7(7) . . ?
O4 C8 C10 114.5(7) . . ?
C7 C8 C10 117.7(7) . . ?
F9 C9 F7 105.6(9) . . ?
F9 C9 F8 110.2(10) . . ?
F7 C9 F8 106.4(9) . . ?
F9 C9 C6 109.6(8) . . ?
F7 C9 C6 112.9(8) . . ?
F8 C9 C6 112.0(8) . . ?
F11 C10 F10 112.6(14) . . ?
F11 C10 F12 107.0(13) . . ?
F10 C10 F12 94.7(10) . . ?
F11 C10 C8 116.7(7) . . ?
F10 C10 C8 111.8(10) . . ?
F12 C10 C8 111.7(11) . . ?
C15 C11 N1 111.3(6) . . ?
C15 C11 C14 111.3(8) . . ?
N1 C11 C14 106.5(6) . . ?
C15 C11 C12 115.4(7) . . ?
N1 C11 C12 99.2(5) . . ?
C14 C11 C12 112.3(6) . . ?
N2 C12 C17 111.1(5) . . ?
N2 C12 C16 105.2(7) . . ?
C17 C12 C16 111.4(7) . . ?
N2 C12 C11 100.5(5) . . ?
C17 C12 C11 115.7(7) . . ?
C16 C12 C11 111.9(6) . . ?
N2 C13 N1 107.1(5) . . ?
N2 C13 C18 128.7(5) . . ?
N1 C13 C18 124.2(5) . . ?
C19 C18 C23 119.3(6) . . ?
C19 C18 C13 121.0(5) . . ?
C23 C18 C13 119.7(6) . . ?
C18 C19 C20 121.6(7) . . ?
C21 C20 C19 119.3(8) . . ?
C22 C21 C20 119.1(7) . . ?
C22 C21 C24 120.0(9) . . ?
C20 C21 C24 120.9(10) . . ?
C21 C22 C23 122.3(8) . . ?
C22 C23 C18 118.3(8) . . ?

loop_
_geom_bond_atom_site_label_1
_geom_bond_atom_site_label_2
_geom_bond_distance
_geom_bond_site_symmetry_2
_geom_bond_publ_flag
Co1 O1 2.027(4) . ?
Co1 O4 2.030(4) . ?
Co1 O2 2.064(4) . ?
Co1 O5 2.100(4) . ?
Co1 O3 2.105(4) . ?
Co1 O6 2.120(4) 2_654 ?
O5 N1 1.290(6) . ?
O1 C1 1.265(9) . ?
O4 C8 1.220(8) . ?
O6 N2 1.295(6) . ?
O6 Co1 2.119(4) 3_665 ?
O2 C3 1.258(8) . ?
N1 C13 1.369(7) . ?
N1 C11 1.490(8) . ?
N2 C13 1.327(8) . ?
N2 C12 1.497(8) . ?
O3 C6 1.226(9) . ?
C1 C2 1.365(10) . ?
C1 C4 1.555(9) . ?
C2 C3 1.385(9) . ?
C3 C5 1.520(10) . ?
C4 F3 1.274(12) . ?
C4 F1 1.283(11) . ?
C4 F2 1.327(13) . ?
C5 F4 1.286(10) . ?
C5 F6 1.305(12) . ?
C5 F5 1.323(10) . ?
C6 C7 1.382(12) . ?
C6 C9 1.538(10) . ?
C7 C8 1.375(10) . ?
C8 C10 1.533(11) . ?
C9 F9 1.271(12) . ?
C9 F7 1.269(12) . ?
C9 F8 1.307(12) . ?
C10 F11 1.197(12) . ?
C10 F10 1.29(2) . ?
C10 F12 1.31(2) . ?
C11 C15 1.489(9) . ?
C11 C14 1.514(13) . ?
C11 C12 1.558(10) . ?
C12 C17 1.502(10) . ?
C12 C16 1.550(12) . ?
C13 C18 1.453(8) . ?
C18 C19 1.367(9) . ?
C18 C23 1.395(9) . ?
C19 C20 1.385(10) . ?
C20 C21 1.379(14) . ?
C21 C22 1.365(14) . ?
C21 C24 1.529(12) . ?
C22 C23 1.383(11) . ?
